data_2237979
loop_
_publ_author_name
'Roberts, Sue A.'
'Saha, Biswajit'
'Frett, Brendan'
'Li, Hong-Yu'

_publ_section_title
;
 (<i>Z</i>)-<i>N</i>-<i>tert</i>-Butyl-2-(4-methoxyanilino)-<i>N</i>'-(4-methoxyphenyl)-2-phenylacetimidamide
;
_journal_coeditor_code PK2477
_journal_issue 6
_journal_name_full 'Acta Crystallographica Section E'
_journal_page_first o902
_journal_paper_doi 10.1107/S1600536813012877
_journal_volume 69
_journal_year 2013
_chemical_formula_iupac 'C26 H31 N3 O2'
_chemical_formula_moiety 'C26 H31 N3 O2'
_chemical_formula_sum 'C26 H31 N3 O2'
_chemical_formula_weight 417.54
_chemical_name_systematic
(<i>Z</i>)-<i>N</i>-<i>tert</i>-Butyl-2-(4-methoxyanilino)-<i>N</i>'-(4-methoxyphenyl)-2-phenylacetimidamide
_space_group_crystal_system triclinic
_space_group_IT_number 2
_space_group_name_Hall '-P 1'
_space_group_name_H-M_alt 'P -1'
_symmetry_space_group_name_Hall '-P 1'
_symmetry_space_group_name_H-M 'P -1'
_atom_sites_solution_hydrogens geom
_atom_sites_solution_primary direct
_atom_sites_solution_secondary difmap
_cell_angle_alpha 80.982(4)
_cell_angle_beta 85.152(4)
_cell_angle_gamma 80.270(4)
_cell_formula_units_Z 2
_cell_length_a 10.0804(17)
_cell_length_b 10.5784(17)
_cell_length_c 11.1573(18)
_cell_measurement_reflns_used 9952
_cell_measurement_temperature 100(2)
_cell_measurement_theta_max 29.7720
_cell_measurement_theta_min 2.8462
_cell_volume 1156.1(3)
_computing_cell_refinement 'SAINT (Bruker, 2009)'
_computing_data_collection 'APEX2 (Bruker, 2009)'
_computing_data_reduction 'SAINT (Bruker, 2009)'
_computing_molecular_graphics
;
ORTEP-3 for Windows (Farrugia, 2012) and
Mercury (Macrae <i>et al.</i>, 2006)
;
_computing_publication_material 'publCIF (Westrip, 2010)'
_computing_structure_refinement 'SHELXL97 (Sheldrick, 2008) and OLEX2 (Dolomanov <i>et al.</i>, 2009)'
_computing_structure_solution 'SHELXS97 (Sheldrick, 2008)'
_diffrn_ambient_temperature 100.(2)
_diffrn_detector_area_resol_mean 8.3333
_diffrn_measured_fraction_theta_full 0.991
_diffrn_measured_fraction_theta_max 0.991
_diffrn_measurement_device_type 'Bruker Kappa APEXII DUO CCD'
_diffrn_measurement_method '\f and \w scans'
_diffrn_radiation_monochromator graphite
_diffrn_radiation_type MoK\a
_diffrn_radiation_wavelength 0.71073
_diffrn_reflns_av_R_equivalents 0.0194
_diffrn_reflns_av_sigmaI/netI 0.0181
_diffrn_reflns_limit_h_max 11
_diffrn_reflns_limit_h_min -14
_diffrn_reflns_limit_k_max 12
_diffrn_reflns_limit_k_min -14
_diffrn_reflns_limit_l_max 13
_diffrn_reflns_limit_l_min -15
_diffrn_reflns_number 32612
_diffrn_reflns_theta_full 29.87
_diffrn_reflns_theta_max 29.87
_diffrn_reflns_theta_min 1.85
_exptl_absorpt_coefficient_mu 0.076
_exptl_absorpt_correction_T_max 0.99
_exptl_absorpt_correction_T_min 0.89
_exptl_absorpt_correction_type multi-scan
_exptl_absorpt_process_details '(SADABS; Bruker, 2009)'
_exptl_crystal_colour colourless
_exptl_crystal_density_diffrn 1.199
_exptl_crystal_density_method 'not measured'
_exptl_crystal_description block
_exptl_crystal_F_000 448
_exptl_crystal_size_max 0.20
_exptl_crystal_size_mid 0.20
_exptl_crystal_size_min 0.10
_refine_diff_density_max 0.364
_refine_diff_density_min -0.375
_refine_ls_extinction_method none
_refine_ls_goodness_of_fit_ref 0.944
_refine_ls_hydrogen_treatment mixed
_refine_ls_matrix_type full
_refine_ls_number_parameters 289
_refine_ls_number_reflns 6607
_refine_ls_number_restraints 0
_refine_ls_restrained_S_all 0.944
_refine_ls_R_factor_all 0.0539
_refine_ls_R_factor_gt 0.0434
_refine_ls_shift/su_max 0.001
_refine_ls_shift/su_mean 0.000
_refine_ls_structure_factor_coef Fsqd
_refine_ls_weighting_details 'calc w=1/[\s^2^(Fo^2^)+(0.0397P)^2^+0.6486P] where P=(Fo^2^+2Fc^2^)/3'
_refine_ls_weighting_scheme calc
_refine_ls_wR_factor_gt 0.0989
_refine_ls_wR_factor_ref 0.1055
_reflns_number_gt 5476
_reflns_number_total 6607
_reflns_threshold_expression I>2\s(I)
_cod_data_source_file pk2477.cif
_cod_data_source_block I
_cod_database_code 2237979
_cod_database_fobs_code 2237979

loop_
_space_group_symop_operation_xyz
'x, y, z'
'-x, -y, -z'

loop_
_atom_site_type_symbol
_atom_site_label
_atom_site_fract_x
_atom_site_fract_y
_atom_site_fract_z
_atom_site_U_iso_or_equiv
_atom_site_adp_type
_atom_site_calc_flag
_atom_site_refinement_flags
_atom_site_occupancy
_atom_site_symmetry_multiplicity
C C20 0.37947(10) 1.03405(9) 0.68022(9) 0.01884(19) Uani d . 1 1
C C11 0.15660(10) 0.92039(10) 1.16518(9) 0.0213(2) Uani d . 1 1
H H11 0.0822 0.9836 1.1842 0.026 Uiso calc R 1 1
C C18 0.15655(11) 1.15884(10) 0.70473(10) 0.0226(2) Uani d . 1 1
H H18 0.0708 1.1695 0.7475 0.027 Uiso calc R 1 1
C C15 0.40664(11) 1.12635(10) 0.57996(9) 0.02047(19) Uani d . 1 1
H H15 0.4919 1.1155 0.5363 0.025 Uiso calc R 1 1
C C16 0.31125(11) 1.23257(10) 0.54406(9) 0.0219(2) Uani d . 1 1
H H16 0.3313 1.2940 0.4761 0.026 Uiso calc R 1 1
C C22 0.35777(10) 0.75795(9) 0.82814(9) 0.01868(19) Uani d . 1 1
C C10 0.36795(11) 0.78673(11) 1.21611(9) 0.0228(2) Uani d . 1 1
H H10 0.4377 0.7582 1.2709 0.027 Uiso calc R 1 1
C C12 0.16277(10) 0.86653(10) 1.05826(9) 0.0212(2) Uani d . 1 1
H H12 0.0906 0.8921 1.0057 0.025 Uiso calc R 1 1
C C19 0.25281(11) 1.05135(10) 0.74063(10) 0.0224(2) Uani d . 1 1
H H19 0.2315 0.9890 0.8074 0.027 Uiso calc R 1 1
C C8 0.27219(10) 0.77613(10) 1.02648(9) 0.01957(19) Uani d . 1 1
C C1 0.46163(10) 0.84821(9) 0.83240(9) 0.01839(18) Uani d . 1 1
H H1 0.4260 0.9082 0.8927 0.022 Uiso calc R 1 1
C C17 0.18548(10) 1.25005(10) 0.60709(9) 0.0206(2) Uani d . 1 1
C C9 0.37371(11) 0.73460(10) 1.10887(9) 0.0223(2) Uani d . 1 1
H H9 0.4473 0.6700 1.0910 0.027 Uiso calc R 1 1
C C2 0.59808(10) 0.77504(10) 0.87123(9) 0.0209(2) Uani d . 1 1
C C26 0.27437(11) 0.63246(10) 0.68176(9) 0.0220(2) Uani d . 1 1
C C3 0.67295(12) 0.83256(11) 0.93977(11) 0.0280(2) Uani d . 1 1
H H3 0.6367 0.9144 0.9636 0.034 Uiso calc R 1 1
C C24 0.12887(12) 0.70234(13) 0.67994(12) 0.0318(3) Uani d . 1 1
H H24A 0.0962 0.7183 0.7623 0.048 Uiso calc R 1 1
H H24B 0.0722 0.6484 0.6505 0.048 Uiso calc R 1 1
H H24C 0.1249 0.7852 0.6258 0.048 Uiso calc R 1 1
C C7 0.65156(13) 0.65363(12) 0.83952(12) 0.0329(3) Uani d . 1 1
H H7 0.6010 0.6121 0.7938 0.039 Uiso calc R 1 1
C C25 0.32629(13) 0.61040(12) 0.55297(10) 0.0299(2) Uani d . 1 1
H H25A 0.3167 0.6936 0.4991 0.045 Uiso calc R 1 1
H H25B 0.2739 0.5524 0.5239 0.045 Uiso calc R 1 1
H H25C 0.4215 0.5710 0.5532 0.045 Uiso calc R 1 1
C C4 0.80027(13) 0.77209(13) 0.97403(12) 0.0336(3) Uani d . 1 1
H H4 0.8505 0.8127 1.0209 0.040 Uiso calc R 1 1
C C21 -0.02644(12) 1.38154(12) 0.63778(12) 0.0333(3) Uani d . 1 1
H H21A -0.0784 1.3119 0.6344 0.050 Uiso calc R 1 1
H H21B -0.0785 1.4649 0.6052 0.050 Uiso calc R 1 1
H H21C -0.0078 1.3829 0.7223 0.050 Uiso calc R 1 1
C C14 0.15403(12) 1.02124(13) 1.38420(12) 0.0335(3) Uani d . 1 1
H H14A 0.1460 1.0989 1.3229 0.050 Uiso calc R 1 1
H H14B 0.1674 1.0449 1.4633 0.050 Uiso calc R 1 1
H H14C 0.0715 0.9827 1.3897 0.050 Uiso calc R 1 1
C C5 0.85386(12) 0.65322(13) 0.94015(12) 0.0350(3) Uani d . 1 1
H H5 0.9419 0.6128 0.9616 0.042 Uiso calc R 1 1
C C23 0.28606(16) 0.50314(12) 0.76560(12) 0.0366(3) Uani d . 1 1
H H23A 0.3800 0.4597 0.7629 0.055 Uiso calc R 1 1
H H23B 0.2285 0.4483 0.7388 0.055 Uiso calc R 1 1
H H23C 0.2573 0.5183 0.8490 0.055 Uiso calc R 1 1
C C6 0.77862(14) 0.59305(14) 0.87460(13) 0.0405(3) Uani d . 1 1
H H6 0.8141 0.5098 0.8535 0.049 Uiso calc R 1 1
O O2 0.09729(8) 1.35968(7) 0.56724(7) 0.02582(17) Uani d . 1 1
O O1 0.26631(8) 0.92977(8) 1.35034(7) 0.02582(17) Uani d . 1 1
N N2 0.47953(9) 0.92663(8) 0.71356(8) 0.01953(17) Uani d . 1 1
N N3 0.36308(9) 0.71424(9) 0.71966(8) 0.02124(18) Uani d . 1 1
H H3A 0.4268 0.7374 0.6658 0.025 Uiso calc R 1 1
N N1 0.27336(9) 0.72595(9) 0.91628(8) 0.02123(18) Uani d . 1 1
C C13 0.26038(10) 0.88065(10) 1.24380(9) 0.0204(2) Uani d . 1 1
H H2 0.5625(15) 0.9449(14) 0.6977(13) 0.027(3) Uiso d . 1 1

loop_
_atom_site_aniso_label
_atom_site_aniso_U_11
_atom_site_aniso_U_22
_atom_site_aniso_U_33
_atom_site_aniso_U_12
_atom_site_aniso_U_13
_atom_site_aniso_U_23
C20 0.0210(4) 0.0187(4) 0.0171(4) -0.0043(4) -0.0002(3) -0.0025(3)
C11 0.0189(4) 0.0221(5) 0.0226(5) -0.0038(4) 0.0033(4) -0.0041(4)
C18 0.0203(5) 0.0226(5) 0.0236(5) -0.0037(4) 0.0019(4) -0.0008(4)
C15 0.0230(5) 0.0221(5) 0.0164(4) -0.0057(4) 0.0020(4) -0.0025(3)
C16 0.0275(5) 0.0212(5) 0.0168(4) -0.0066(4) 0.0000(4) 0.0002(3)
C22 0.0206(4) 0.0177(4) 0.0170(4) -0.0019(3) -0.0004(3) -0.0022(3)
C10 0.0227(5) 0.0274(5) 0.0177(4) -0.0019(4) -0.0007(4) -0.0033(4)
C12 0.0198(4) 0.0246(5) 0.0191(4) -0.0052(4) 0.0003(4) -0.0017(4)
C19 0.0229(5) 0.0210(5) 0.0212(5) -0.0034(4) 0.0025(4) 0.0016(4)
C8 0.0219(5) 0.0212(5) 0.0160(4) -0.0072(4) 0.0026(4) -0.0018(3)
C1 0.0202(4) 0.0185(4) 0.0160(4) -0.0032(3) 0.0014(3) -0.0021(3)
C17 0.0228(5) 0.0189(5) 0.0205(4) -0.0036(4) -0.0036(4) -0.0022(4)
C9 0.0231(5) 0.0236(5) 0.0186(4) -0.0005(4) 0.0014(4) -0.0035(4)
C2 0.0204(4) 0.0227(5) 0.0176(4) -0.0023(4) 0.0017(4) 0.0003(4)
C26 0.0253(5) 0.0227(5) 0.0190(4) -0.0051(4) -0.0019(4) -0.0050(4)
C3 0.0265(5) 0.0246(5) 0.0331(6) -0.0050(4) -0.0047(4) -0.0024(4)
C24 0.0237(5) 0.0407(7) 0.0322(6) -0.0036(5) -0.0011(4) -0.0112(5)
C7 0.0319(6) 0.0317(6) 0.0344(6) 0.0050(5) -0.0052(5) -0.0120(5)
C25 0.0323(6) 0.0362(6) 0.0235(5) -0.0045(5) -0.0005(4) -0.0132(4)
C4 0.0283(6) 0.0347(6) 0.0371(6) -0.0080(5) -0.0088(5) 0.0036(5)
C21 0.0233(5) 0.0299(6) 0.0406(7) 0.0017(4) -0.0003(5) 0.0062(5)
C14 0.0255(5) 0.0433(7) 0.0359(6) -0.0052(5) 0.0066(5) -0.0234(5)
C5 0.0249(5) 0.0396(7) 0.0336(6) 0.0028(5) -0.0021(5) 0.0080(5)
C23 0.0594(8) 0.0243(6) 0.0291(6) -0.0136(6) -0.0126(6) -0.0005(4)
C6 0.0363(7) 0.0366(7) 0.0433(7) 0.0128(5) -0.0028(6) -0.0091(6)
O2 0.0252(4) 0.0223(4) 0.0267(4) -0.0005(3) -0.0026(3) 0.0034(3)
O1 0.0240(4) 0.0337(4) 0.0215(4) -0.0035(3) 0.0026(3) -0.0124(3)
N2 0.0194(4) 0.0206(4) 0.0172(4) -0.0035(3) 0.0028(3) -0.0002(3)
N3 0.0237(4) 0.0240(4) 0.0171(4) -0.0065(3) 0.0030(3) -0.0056(3)
N1 0.0246(4) 0.0233(4) 0.0164(4) -0.0062(3) 0.0010(3) -0.0033(3)
C13 0.0213(5) 0.0235(5) 0.0173(4) -0.0069(4) 0.0035(4) -0.0047(4)

loop_
_atom_type_symbol
_atom_type_description
_atom_type_scat_dispersion_real
_atom_type_scat_dispersion_imag
_atom_type_scat_source
C C 0.0033 0.0016 'International Tables Vol C Tables 4.2.6.8 and 6.1.1.4'
H H 0.0000 0.0000 'International Tables Vol C Tables 4.2.6.8 and 6.1.1.4'
N N 0.0061 0.0033 'International Tables Vol C Tables 4.2.6.8 and 6.1.1.4'
O O 0.0106 0.0060 'International Tables Vol C Tables 4.2.6.8 and 6.1.1.4'

loop_
_geom_angle_atom_site_label_1
_geom_angle_atom_site_label_2
_geom_angle_atom_site_label_3
_geom_angle
C15 C20 N2 119.16(9)
C19 C20 C15 118.08(9)
C19 C20 N2 122.74(9)
C12 C11 H11 120.3
C13 C11 H11 120.3
C13 C11 C12 119.31(9)
C19 C18 H18 119.9
C17 C18 H18 119.9
C17 C18 C19 120.28(10)
C20 C15 H15 119.5
C16 C15 C20 120.96(10)
C16 C15 H15 119.5
C15 C16 H16 119.8
C15 C16 C17 120.31(9)
C17 C16 H16 119.8
N3 C22 C1 112.76(8)
N1 C22 C1 124.98(9)
N1 C22 N3 122.26(9)
C9 C10 H10 119.9
C9 C10 C13 120.25(10)
C13 C10 H10 119.9
C11 C12 H12 119.2
C11 C12 C8 121.63(10)
C8 C12 H12 119.2
C20 C19 C18 120.99(9)
C20 C19 H19 119.5
C18 C19 H19 119.5
C12 C8 C9 118.01(9)
C12 C8 N1 119.03(9)
C9 C8 N1 122.89(9)
C22 C1 H1 108.1
C2 C1 C22 112.85(8)
C2 C1 H1 108.1
N2 C1 C22 110.37(8)
N2 C1 H1 108.1
N2 C1 C2 109.12(8)
C18 C17 C16 119.35(9)
O2 C17 C18 123.94(10)
O2 C17 C16 116.71(9)
C10 C9 C8 120.74(10)
C10 C9 H9 119.6
C8 C9 H9 119.6
C3 C2 C1 118.49(9)
C3 C2 C7 118.73(10)
C7 C2 C1 122.78(10)
C25 C26 C24 109.45(9)
C23 C26 C24 111.49(10)
C23 C26 C25 109.80(10)
N3 C26 C24 110.61(9)
N3 C26 C25 105.50(9)
N3 C26 C23 109.82(9)
C2 C3 H3 119.6
C2 C3 C4 120.89(11)
C4 C3 H3 119.6
C26 C24 H24A 109.5
C26 C24 H24B 109.5
C26 C24 H24C 109.5
H24A C24 H24B 109.5
H24A C24 H24C 109.5
H24B C24 H24C 109.5
C2 C7 H7 119.9
C6 C7 C2 120.22(12)
C6 C7 H7 119.9
C26 C25 H25A 109.5
C26 C25 H25B 109.5
C26 C25 H25C 109.5
H25A C25 H25B 109.5
H25A C25 H25C 109.5
H25B C25 H25C 109.5
C3 C4 H4 119.9
C5 C4 C3 120.11(12)
C5 C4 H4 119.9
H21A C21 H21B 109.5
H21A C21 H21C 109.5
H21B C21 H21C 109.5
O2 C21 H21A 109.5
O2 C21 H21B 109.5
O2 C21 H21C 109.5
H14A C14 H14B 109.5
H14A C14 H14C 109.5
H14B C14 H14C 109.5
O1 C14 H14A 109.5
O1 C14 H14B 109.5
O1 C14 H14C 109.5
C4 C5 H5 120.2
C4 C5 C6 119.59(11)
C6 C5 H5 120.2
C26 C23 H23A 109.5
C26 C23 H23B 109.5
C26 C23 H23C 109.5
H23A C23 H23B 109.5
H23A C23 H23C 109.5
H23B C23 H23C 109.5
C7 C6 H6 119.8
C5 C6 C7 120.43(12)
C5 C6 H6 119.8
C17 O2 C21 116.18(8)
C13 O1 C14 117.04(9)
C20 N2 C1 118.01(8)
C20 N2 H2 112.8(9)
C1 N2 H2 113.0(9)
C22 N3 C26 127.34(9)
C22 N3 H3A 116.3
C26 N3 H3A 116.3
C22 N1 C8 119.35(9)
C11 C13 C10 119.96(9)
O1 C13 C11 124.18(9)
O1 C13 C10 115.85(9)

loop_
_geom_bond_atom_site_label_1
_geom_bond_atom_site_label_2
_geom_bond_distance
C20 C15 1.4057(14)
C20 C19 1.3901(14)
C20 N2 1.4108(13)
C11 H11 0.9500
C11 C12 1.3930(14)
C11 C13 1.3897(15)
C18 H18 0.9500
C18 C19 1.3946(15)
C18 C17 1.3836(14)
C15 H15 0.9500
C15 C16 1.3807(15)
C16 H16 0.9500
C16 C17 1.3953(15)
C22 C1 1.5397(14)
C22 N3 1.3556(12)
C22 N1 1.2873(13)
C10 H10 0.9500
C10 C9 1.3869(14)
C10 C13 1.3906(15)
C12 H12 0.9500
C12 C8 1.3930(15)
C19 H19 0.9500
C8 C9 1.4021(14)
C8 N1 1.4120(13)
C1 H1 1.0000
C1 C2 1.5213(14)
C1 N2 1.4643(13)
C17 O2 1.3747(12)
C9 H9 0.9500
C2 C3 1.3868(15)
C2 C7 1.3934(16)
C26 C24 1.5270(16)
C26 C25 1.5264(15)
C26 C23 1.5243(16)
C26 N3 1.4721(13)
C3 H3 0.9500
C3 C4 1.3897(17)
C24 H24A 0.9800
C24 H24B 0.9800
C24 H24C 0.9800
C7 H7 0.9500
C7 C6 1.3903(18)
C25 H25A 0.9800
C25 H25B 0.9800
C25 H25C 0.9800
C4 H4 0.9500
C4 C5 1.3787(19)
C21 H21A 0.9800
C21 H21B 0.9800
C21 H21C 0.9800
C21 O2 1.4220(15)
C14 H14A 0.9800
C14 H14B 0.9800
C14 H14C 0.9800
C14 O1 1.4256(14)
C5 H5 0.9500
C5 C6 1.385(2)
C23 H23A 0.9800
C23 H23B 0.9800
C23 H23C 0.9800
C6 H6 0.9500
O1 C13 1.3794(12)
N2 H2 0.887(15)
N3 H3A 0.8800

loop_
_geom_hbond_atom_site_label_D
_geom_hbond_atom_site_label_H
_geom_hbond_atom_site_label_A
_geom_hbond_site_symmetry_A
_geom_hbond_distance_DH
_geom_hbond_distance_HA
_geom_hbond_distance_DA
_geom_hbond_angle_DHA
N2 H2 O1 2_677 0.887(15) 2.328(15) 3.1698(13) 158.5(12)

loop_
_geom_torsion_atom_site_label_1
_geom_torsion_atom_site_label_2
_geom_torsion_atom_site_label_3
_geom_torsion_atom_site_label_4
_geom_torsion
C20 C15 C16 C17 -0.05(16)
C11 C12 C8 C9 3.56(15)
C11 C12 C8 N1 -179.35(9)
C18 C17 O2 C21 4.27(15)
C15 C20 C19 C18 -1.56(16)
C15 C20 N2 C1 166.59(9)
C15 C16 C17 C18 -1.01(16)
C15 C16 C17 O2 178.62(9)
C16 C17 O2 C21 -175.34(10)
C22 C1 C2 C3 -145.84(10)
C22 C1 C2 C7 35.00(14)
C22 C1 N2 C20 77.49(11)
C12 C11 C13 C10 -0.89(15)
C12 C11 C13 O1 178.29(9)
C12 C8 C9 C10 -2.92(15)
C12 C8 N1 C22 110.29(12)
C19 C20 C15 C16 1.32(15)
C19 C20 N2 C1 -15.07(14)
C19 C18 C17 C16 0.77(16)
C19 C18 C17 O2 -178.83(10)
C1 C22 N3 C26 -176.49(9)
C1 C22 N1 C8 0.44(15)
C1 C2 C3 C4 -177.70(10)
C1 C2 C7 C6 178.08(11)
C17 C18 C19 C20 0.53(16)
C9 C10 C13 C11 1.50(16)
C9 C10 C13 O1 -177.75(9)
C9 C8 N1 C22 -72.76(14)
C2 C1 N2 C20 -157.97(9)
C2 C3 C4 C5 -0.11(19)
C2 C7 C6 C5 -0.7(2)
C3 C2 C7 C6 -1.07(19)
C3 C4 C5 C6 -1.7(2)
C24 C26 N3 C22 62.76(14)
C7 C2 C3 C4 1.49(17)
C25 C26 N3 C22 -178.98(10)
C4 C5 C6 C7 2.1(2)
C14 O1 C13 C11 3.97(15)
C14 O1 C13 C10 -176.82(10)
C23 C26 N3 C22 -60.72(14)
N2 C20 C15 C16 179.73(9)
N2 C20 C19 C18 -179.91(10)
N2 C1 C2 C3 91.07(11)
N2 C1 C2 C7 -88.08(12)
N3 C22 C1 C2 -87.41(10)
N3 C22 C1 N2 34.97(11)
N3 C22 N1 C8 -179.30(9)
N1 C22 C1 C2 92.83(12)
N1 C22 C1 N2 -144.79(10)
N1 C22 N3 C26 3.28(16)
N1 C8 C9 C10 -179.89(10)
C13 C11 C12 C8 -1.69(15)
C13 C10 C9 C8 0.45(16)
